data_4506355
loop_
_publ_author_name
'Lu, Wen-Guan'
'Zhong, Di-Chang'
'Jiang, Long'
'Lu, Tong-Bu'

_publ_section_title
;
 Lanthanide Coordination Polymers Constructed from
 Imidazole-4,5-Dicarboxylate and Sulfate: Syntheses, Structural Diversity,
 and Photoluminescent Properties
;
_journal_issue 7
_journal_name_full 'Crystal Growth &amp; Design'
_journal_page_first 3675
_journal_paper_doi 10.1021/cg300476e
_journal_volume 12
_journal_year 2012
_chemical_formula_sum 'C10 H8 Dy2 N4 O14 S'
_chemical_formula_weight 765.26
_chemical_name_systematic
; 
 ? 
;
_space_group_IT_number 15
_symmetry_cell_setting monoclinic
_symmetry_space_group_name_Hall '-C 2yc'
_symmetry_space_group_name_H-M 'C 1 2/c 1'
_atom_sites_solution_hydrogens geom
_atom_sites_solution_primary direct
_atom_sites_solution_secondary difmap
_audit_creation_method SHELXL-97
_cell_angle_alpha 90.00
_cell_angle_beta 106.857(5)
_cell_angle_gamma 90.00
_cell_formula_units_Z 4
_cell_length_a 21.3070(9)
_cell_length_b 6.6298(2)
_cell_length_c 13.0431(6)
_cell_measurement_reflns_used 324
_cell_measurement_temperature 123(2)
_cell_measurement_theta_max 27.04
_cell_measurement_theta_min 1.80
_cell_volume 1763.31(13)
_computing_cell_refinement 'Bruker FRAMBO'
_computing_data_collection 'Bruker FRAMBO'
_computing_data_reduction 'Bruker SAINT'
_computing_molecular_graphics 'Bruker SHELXTL'
_computing_publication_material 'Bruker SHELXTL'
_computing_structure_refinement 'SHELXL-97 (Sheldrick, 1997)'
_computing_structure_solution 'SHELXS-97 (Sheldrick, 1990)'
_diffrn_ambient_temperature 123(2)
_diffrn_measured_fraction_theta_full 0.990
_diffrn_measured_fraction_theta_max 0.990
_diffrn_measurement_device_type 'multiwire proportional'
_diffrn_measurement_method 'phi and omega scans'
_diffrn_radiation_monochromator graphite
_diffrn_radiation_source 'fine-focus sealed tube'
_diffrn_radiation_type MoK\a
_diffrn_radiation_wavelength 0.71073
_diffrn_reflns_av_R_equivalents 0.0453
_diffrn_reflns_av_sigmaI/netI 0.0634
_diffrn_reflns_limit_h_max 25
_diffrn_reflns_limit_h_min -27
_diffrn_reflns_limit_k_max 8
_diffrn_reflns_limit_k_min -8
_diffrn_reflns_limit_l_max 16
_diffrn_reflns_limit_l_min -11
_diffrn_reflns_number 4395
_diffrn_reflns_theta_full 27.00
_diffrn_reflns_theta_max 27.00
_diffrn_reflns_theta_min 3.23
_diffrn_standards_interval_count 0
_diffrn_standards_interval_time 0
_diffrn_standards_number 0
_exptl_absorpt_coefficient_mu 8.617
_exptl_absorpt_correction_T_max 0.5456
_exptl_absorpt_correction_T_min 0.4245
_exptl_absorpt_correction_type multi-scan
_exptl_absorpt_process_details SADABS
_exptl_crystal_colour colorless
_exptl_crystal_density_diffrn 2.883
_exptl_crystal_density_method 'not measured'
_exptl_crystal_description block
_exptl_crystal_F_000 1424
_exptl_crystal_size_max 0.12
_exptl_crystal_size_mid 0.12
_exptl_crystal_size_min 0.08
_refine_diff_density_max 1.178
_refine_diff_density_min -0.917
_refine_diff_density_rms 0.263
_refine_ls_extinction_method none
_refine_ls_goodness_of_fit_ref 1.027
_refine_ls_hydrogen_treatment mixed
_refine_ls_matrix_type full
_refine_ls_number_parameters 150
_refine_ls_number_reflns 1921
_refine_ls_number_restraints 4
_refine_ls_restrained_S_all 1.026
_refine_ls_R_factor_all 0.0476
_refine_ls_R_factor_gt 0.0336
_refine_ls_shift/su_max 0.000
_refine_ls_shift/su_mean 0.000
_refine_ls_structure_factor_coef Fsqd
_refine_ls_weighting_details 'calc w=1/[\s^2^(Fo^2^)+(0.0260P)^2^+0.0000P] where P=(Fo^2^+2Fc^2^)/3'
_refine_ls_weighting_scheme calc
_refine_ls_wR_factor_gt 0.0675
_refine_ls_wR_factor_ref 0.0733
_reflns_number_gt 1580
_reflns_number_total 1921
_reflns_threshold_expression >2sigma(I)
_cod_data_source_file cg300476e_si_011.cif
_cod_data_source_block 0817_8
_cod_depositor_comments
;
The following automatic conversions were performed:

'_symmetry_cell_setting' value 'Monoclinic' changed to 'monoclinic'
according to /home/saulius/struct/CIF-dictionaries/cif_core.dic
dictionary named 'cif_core.dic' version 2.4.1 from 2010-06-29.

Automatic conversion script
Id: cif_fix_values 1891 2012-01-12 08:04:46Z andrius 
;
_cod_original_cell_volume 1763.31(12)
_cod_original_sg_symbol_H-M C2/c
_cod_database_code 4506355

loop_
_symmetry_equiv_pos_as_xyz
'x, y, z'
'-x, y, -z+1/2'
'x+1/2, y+1/2, z'
'-x+1/2, y+1/2, -z+1/2'
'-x, -y, -z'
'x, -y, z-1/2'
'-x+1/2, -y+1/2, -z'
'x+1/2, -y+1/2, z-1/2'

loop_
_atom_site_label
_atom_site_type_symbol
_atom_site_fract_x
_atom_site_fract_y
_atom_site_fract_z
_atom_site_U_iso_or_equiv
_atom_site_adp_type
_atom_site_occupancy
_atom_site_symmetry_multiplicity
_atom_site_calc_flag
_atom_site_refinement_flags
Dy1 Dy 0.145446(14) 0.07754(4) 0.28461(2) 0.00864(11) Uani 1 1 d .
S1 S 0.0000 0.0299(4) 0.2500 0.0157(5) Uani 1 2 d S
O4 O 0.1706(2) -0.0550(6) 0.1350(4) 0.0134(10) Uani 1 1 d .
O6 O -0.0409(2) -0.0925(7) 0.2993(4) 0.0218(12) Uani 1 1 d .
N2 N 0.1071(2) 0.2937(8) 0.1150(4) 0.0116(12) Uani 1 1 d .
O5 O 0.0469(2) 0.1552(8) 0.3296(4) 0.0299(14) Uani 1 1 d .
C4 C 0.1318(3) 0.2328(10) 0.0339(5) 0.0114(14) Uani 1 1 d .
C5 C 0.1623(3) 0.0306(10) 0.0444(6) 0.0127(15) Uani 1 1 d .
C3 C 0.0846(3) 0.4803(11) 0.0888(6) 0.0157(15) Uani 1 1 d .
H3 H 0.0641 0.5607 0.1301 0.019 Uiso 1 1 calc R
N1 N 0.0947(3) 0.5390(8) -0.0028(5) 0.0128(12) Uani 1 1 d D
O3 O 0.1776(3) -0.0514(7) -0.0305(4) 0.0213(12) Uani 1 1 d .
C1 C 0.1522(3) 0.4123(9) -0.1329(5) 0.0108(14) Uani 1 1 d .
C2 C 0.1255(3) 0.3857(10) -0.0400(5) 0.0120(14) Uani 1 1 d .
O1 O 0.1596(2) 0.5909(6) -0.1607(4) 0.0155(11) Uani 1 1 d .
O2 O 0.1683(2) 0.2609(7) -0.1772(4) 0.0156(10) Uani 1 1 d .
O1W O 0.2588(2) 0.1048(7) 0.3193(4) 0.0181(11) Uani 1 1 d D
H1 H 0.092(4) 0.644(7) -0.043(5) 0.027 Uiso 1 1 d D
H1A H 0.276(3) 0.212(7) 0.353(5) 0.027 Uiso 1 1 d D
H1B H 0.281(3) 0.071(10) 0.277(5) 0.027 Uiso 1 1 d D

loop_
_atom_site_aniso_label
_atom_site_aniso_U_11
_atom_site_aniso_U_22
_atom_site_aniso_U_33
_atom_site_aniso_U_23
_atom_site_aniso_U_13
_atom_site_aniso_U_12
Dy1 0.01323(17) 0.00643(17) 0.00784(18) -0.00007(14) 0.00555(12) -0.00016(13)
S1 0.0140(12) 0.0154(13) 0.0199(14) 0.000 0.0084(10) 0.000
O4 0.025(3) 0.007(2) 0.010(3) 0.003(2) 0.007(2) 0.0056(19)
O6 0.017(3) 0.021(3) 0.029(3) 0.013(2) 0.008(2) 0.003(2)
N2 0.013(3) 0.006(3) 0.016(3) -0.003(2) 0.005(2) 0.002(2)
O5 0.017(3) 0.039(3) 0.034(4) -0.028(3) 0.008(2) -0.012(2)
C4 0.012(3) 0.011(3) 0.009(3) 0.000(3) 0.000(3) -0.004(3)
C5 0.016(3) 0.007(3) 0.014(4) 0.004(3) 0.003(3) 0.001(3)
C3 0.016(3) 0.022(4) 0.016(4) -0.001(3) 0.015(3) -0.002(3)
N1 0.024(3) 0.005(3) 0.011(3) 0.001(2) 0.007(2) -0.002(2)
O3 0.042(3) 0.017(3) 0.008(3) 0.002(2) 0.013(2) 0.010(2)
C1 0.009(3) 0.006(3) 0.015(4) 0.005(3) 0.001(3) -0.002(3)
C2 0.013(3) 0.009(3) 0.012(4) -0.002(3) 0.000(3) -0.001(3)
O1 0.030(3) 0.003(2) 0.015(3) -0.001(2) 0.009(2) -0.003(2)
O2 0.027(3) 0.012(3) 0.013(3) -0.002(2) 0.014(2) 0.003(2)
O1W 0.022(3) 0.015(3) 0.020(3) -0.008(2) 0.010(2) -0.007(2)

loop_
_atom_type_symbol
_atom_type_description
_atom_type_scat_dispersion_real
_atom_type_scat_dispersion_imag
_atom_type_scat_source
C C 0.0033 0.0016 'International Tables Vol C Tables 4.2.6.8 and 6.1.1.4'
H H 0.0000 0.0000 'International Tables Vol C Tables 4.2.6.8 and 6.1.1.4'
N N 0.0061 0.0033 'International Tables Vol C Tables 4.2.6.8 and 6.1.1.4'
O O 0.0106 0.0060 'International Tables Vol C Tables 4.2.6.8 and 6.1.1.4'
S S 0.1246 0.1234 'International Tables Vol C Tables 4.2.6.8 and 6.1.1.4'
Dy Dy -0.1892 4.4098 'International Tables Vol C Tables 4.2.6.8 and 6.1.1.4'

loop_
_geom_angle_atom_site_label_1
_geom_angle_atom_site_label_2
_geom_angle_atom_site_label_3
_geom_angle
_geom_angle_site_symmetry_1
_geom_angle_site_symmetry_3
O1 Dy1 O3 77.07(17) 6_566 6_556
O1 Dy1 O2 148.90(17) 6_566 6_556
O3 Dy1 O2 73.95(17) 6_556 6_556
O1 Dy1 O1W 80.27(17) 6_566 .
O3 Dy1 O1W 80.03(18) 6_556 .
O2 Dy1 O1W 83.83(16) 6_556 .
O1 Dy1 O4 125.16(16) 6_566 .
O3 Dy1 O4 140.44(17) 6_556 .
O2 Dy1 O4 74.41(15) 6_556 .
O1W Dy1 O4 73.51(17) . .
O1 Dy1 O5 76.34(17) 6_566 .
O3 Dy1 O5 77.05(19) 6_556 .
O2 Dy1 O5 107.43(18) 6_556 .
O1W Dy1 O5 150.26(17) . .
O4 Dy1 O5 135.60(16) . .
O1 Dy1 O6 126.65(16) 6_566 2
O3 Dy1 O6 112.74(18) 6_556 2
O2 Dy1 O6 75.99(16) 6_556 2
O1W Dy1 O6 151.36(16) . 2
O4 Dy1 O6 81.54(17) . 2
O5 Dy1 O6 57.39(16) . 2
O1 Dy1 N2 73.39(16) 6_566 .
O3 Dy1 N2 149.92(17) 6_556 .
O2 Dy1 N2 136.13(16) 6_556 .
O1W Dy1 N2 100.22(17) . .
O4 Dy1 N2 65.35(16) . .
O5 Dy1 N2 90.49(19) . .
O6 Dy1 N2 81.40(17) 2 .
O1 Dy1 S1 100.52(13) 6_566 .
O3 Dy1 S1 97.40(13) 6_556 .
O2 Dy1 S1 94.19(12) 6_556 .
O1W Dy1 S1 177.10(13) . .
O4 Dy1 S1 108.03(12) . .
O5 Dy1 S1 28.75(12) . .
O6 Dy1 S1 28.88(12) 2 .
N2 Dy1 S1 82.67(12) . .
O6 S1 O6 113.0(4) . 2
O6 S1 O5 111.8(3) . .
O6 S1 O5 104.6(3) 2 .
O6 S1 O5 104.6(3) . 2
O6 S1 O5 111.8(3) 2 2
O5 S1 O5 111.3(5) . 2
O6 S1 Dy1 53.73(18) . 2
O6 S1 Dy1 135.0(2) 2 2
O5 S1 Dy1 120.3(2) . 2
O5 S1 Dy1 51.5(2) 2 2
O6 S1 Dy1 135.0(2) . .
O6 S1 Dy1 53.73(18) 2 .
O5 S1 Dy1 51.5(2) . .
O5 S1 Dy1 120.3(2) 2 .
Dy1 S1 Dy1 167.97(9) 2 .
C5 O4 Dy1 127.0(4) . .
S1 O6 Dy1 97.4(2) . 2
C3 N2 C4 105.3(5) . .
C3 N2 Dy1 137.8(5) . .
C4 N2 Dy1 113.8(4) . .
S1 O5 Dy1 99.8(3) . .
N2 C4 C2 109.9(6) . .
N2 C4 C5 116.8(6) . .
C2 C4 C5 133.1(7) . .
O3 C5 O4 122.5(6) . .
O3 C5 C4 122.2(6) . .
O4 C5 C4 115.4(6) . .
N1 C3 N2 111.2(6) . .
N1 C3 H3 124.4 . .
N2 C3 H3 124.4 . .
C3 N1 C2 108.6(6) . .
C3 N1 H1 141(5) . .
C2 N1 H1 110(5) . .
C5 O3 Dy1 141.9(5) . 6
O2 C1 O1 123.1(6) . .
O2 C1 C2 120.0(6) . .
O1 C1 C2 116.9(6) . .
N1 C2 C4 105.0(6) . .
N1 C2 C1 122.3(6) . .
C4 C2 C1 132.2(6) . .
C1 O1 Dy1 165.7(4) . 6_565
C1 O2 Dy1 143.6(4) . 6
Dy1 O1W H1A 116(4) . .
Dy1 O1W H1B 126(5) . .
H1A O1W H1B 107.8(17) . .

loop_
_geom_bond_atom_site_label_1
_geom_bond_atom_site_label_2
_geom_bond_distance
_geom_bond_site_symmetry_2
Dy1 O1 2.304(4) 6_566
Dy1 O3 2.314(5) 6_556
Dy1 O2 2.319(5) 6_556
Dy1 O1W 2.332(5) .
Dy1 O4 2.340(5) .
Dy1 O5 2.394(5) .
Dy1 O6 2.452(5) 2
Dy1 N2 2.563(5) .
Dy1 S1 3.0160(4) .
S1 O6 1.469(5) .
S1 O6 1.469(5) 2
S1 O5 1.472(5) .
S1 O5 1.472(5) 2
S1 Dy1 3.0160(4) 2
O4 C5 1.276(8) .
O6 Dy1 2.452(5) 2
N2 C3 1.335(9) .
N2 C4 1.373(8) .
C4 C2 1.377(9) .
C4 C5 1.478(9) .
C5 O3 1.241(8) .
C3 N1 1.332(8) .
C3 H3 0.9500 .
N1 C2 1.372(9) .
N1 H1 0.859(10) .
O3 Dy1 2.314(5) 6
C1 O2 1.254(8) .
C1 O1 1.262(7) .
C1 C2 1.492(10) .
O1 Dy1 2.304(4) 6_565
O2 Dy1 2.319(5) 6
O1W H1A 0.859(10) .
O1W H1B 0.859(10) .

loop_
_geom_hbond_atom_site_label_D
_geom_hbond_atom_site_label_H
_geom_hbond_atom_site_label_A
_geom_hbond_distance_DH
_geom_hbond_distance_HA
_geom_hbond_distance_DA
_geom_hbond_angle_DHA
_geom_hbond_site_symmetry_A
N1 H1 O5 0.859(10) 2.13(3) 2.938(7) 156(7) 6_565
O1W H1A O4 0.859(10) 1.90(3) 2.681(6) 151(6) 4
O1W H1B O2 0.859(10) 2.21(5) 2.883(7) 135(6) 7

loop_
_geom_torsion_atom_site_label_1
_geom_torsion_atom_site_label_2
_geom_torsion_atom_site_label_3
_geom_torsion_atom_site_label_4
_geom_torsion
_geom_torsion_site_symmetry_1
_geom_torsion_site_symmetry_4
O1 Dy1 S1 O6 -115.8(3) 6_566 .
O3 Dy1 S1 O6 -37.7(4) 6_556 .
O2 Dy1 S1 O6 36.7(3) 6_556 .
O1W Dy1 S1 O6 -10(3) . .
O4 Dy1 S1 O6 111.6(3) . .
O5 Dy1 S1 O6 -82.7(4) . .
O6 Dy1 S1 O6 87.2(6) 2 .
N2 Dy1 S1 O6 172.7(3) . .
O1 Dy1 S1 O6 157.0(3) 6_566 2
O3 Dy1 S1 O6 -124.9(3) 6_556 2
O2 Dy1 S1 O6 -50.5(3) 6_556 2
O1W Dy1 S1 O6 -97(2) . 2
O4 Dy1 S1 O6 24.4(3) . 2
O5 Dy1 S1 O6 -169.9(4) . 2
N2 Dy1 S1 O6 85.5(3) . 2
O1 Dy1 S1 O5 -33.1(3) 6_566 .
O3 Dy1 S1 O5 45.1(3) 6_556 .
O2 Dy1 S1 O5 119.4(3) 6_556 .
O1W Dy1 S1 O5 73(2) . .
O4 Dy1 S1 O5 -165.6(3) . .
O6 Dy1 S1 O5 169.9(4) 2 .
N2 Dy1 S1 O5 -104.6(3) . .
O1 Dy1 S1 O5 61.0(3) 6_566 2
O3 Dy1 S1 O5 139.2(3) 6_556 2
O2 Dy1 S1 O5 -146.5(3) 6_556 2
O1W Dy1 S1 O5 167(2) . 2
O4 Dy1 S1 O5 -71.5(3) . 2
O5 Dy1 S1 O5 94.1(6) . 2
O6 Dy1 S1 O5 -96.0(4) 2 2
N2 Dy1 S1 O5 -10.5(3) . 2
O1 Dy1 S1 Dy1 17.00(12) 6_566 2
O3 Dy1 S1 Dy1 95.15(12) 6_556 2
O2 Dy1 S1 Dy1 169.48(11) 6_556 2
O1W Dy1 S1 Dy1 123(2) . 2
O4 Dy1 S1 Dy1 -115.56(11) . 2
O5 Dy1 S1 Dy1 50.1(3) . 2
O6 Dy1 S1 Dy1 -140.0(3) 2 2
N2 Dy1 S1 Dy1 -54.52(12) . 2
O1 Dy1 O4 C5 -38.1(6) 6_566 .
O3 Dy1 O4 C5 -153.1(5) 6_556 .
O2 Dy1 O4 C5 168.9(5) 6_556 .
O1W Dy1 O4 C5 -103.1(5) . .
O5 Dy1 O4 C5 69.7(6) . .
O6 Dy1 O4 C5 91.2(5) 2 .
N2 Dy1 O4 C5 6.8(5) . .
S1 Dy1 O4 C5 79.5(5) . .
O6 S1 O6 Dy1 -129.9(3) 2 2
O5 S1 O6 Dy1 112.4(3) . 2
O5 S1 O6 Dy1 -8.1(3) 2 2
Dy1 S1 O6 Dy1 169.07(13) . 2
O1 Dy1 N2 C3 -24.0(6) 6_566 .
O3 Dy1 N2 C3 -12.8(8) 6_556 .
O2 Dy1 N2 C3 167.8(6) 6_556 .
O1W Dy1 N2 C3 -100.5(6) . .
O4 Dy1 N2 C3 -166.9(7) . .
O5 Dy1 N2 C3 51.6(6) . .
O6 Dy1 N2 C3 108.5(6) 2 .
S1 Dy1 N2 C3 79.3(6) . .
O1 Dy1 N2 C4 132.2(4) 6_566 .
O3 Dy1 N2 C4 143.4(4) 6_556 .
O2 Dy1 N2 C4 -36.0(5) 6_556 .
O1W Dy1 N2 C4 55.7(4) . .
O4 Dy1 N2 C4 -10.7(4) . .
O5 Dy1 N2 C4 -152.2(4) . .
O6 Dy1 N2 C4 -95.3(4) 2 .
S1 Dy1 N2 C4 -124.4(4) . .
O6 S1 O5 Dy1 131.0(3) . .
O6 S1 O5 Dy1 8.4(3) 2 .
O5 S1 O5 Dy1 -112.5(3) 2 .
Dy1 S1 O5 Dy1 -169.33(8) 2 .
O1 Dy1 O5 S1 146.5(3) 6_566 .
O3 Dy1 O5 S1 -133.9(3) 6_556 .
O2 Dy1 O5 S1 -65.6(3) 6_556 .
O1W Dy1 O5 S1 -174.4(3) . .
O4 Dy1 O5 S1 19.7(4) . .
O6 Dy1 O5 S1 -5.7(2) 2 .
N2 Dy1 O5 S1 73.7(3) . .
C3 N2 C4 C2 1.4(7) . .
Dy1 N2 C4 C2 -162.3(4) . .
C3 N2 C4 C5 178.1(5) . .
Dy1 N2 C4 C5 14.4(7) . .
Dy1 O4 C5 O3 179.5(5) . .
Dy1 O4 C5 C4 -1.8(8) . .
N2 C4 C5 O3 169.3(6) . .
C2 C4 C5 O3 -15.0(11) . .
N2 C4 C5 O4 -9.4(9) . .
C2 C4 C5 O4 166.4(7) . .
C4 N2 C3 N1 -0.7(7) . .
Dy1 N2 C3 N1 156.8(5) . .
N2 C3 N1 C2 -0.2(8) . .
O4 C5 O3 Dy1 145.4(6) . 6
C4 C5 O3 Dy1 -33.1(11) . 6
C3 N1 C2 C4 1.0(7) . .
C3 N1 C2 C1 -171.3(6) . .
N2 C4 C2 N1 -1.5(7) . .
C5 C4 C2 N1 -177.4(7) . .
N2 C4 C2 C1 169.8(6) . .
C5 C4 C2 C1 -6.2(12) . .
O2 C1 C2 N1 -166.1(6) . .
O1 C1 C2 N1 16.3(9) . .
O2 C1 C2 C4 23.9(11) . .
O1 C1 C2 C4 -153.7(7) . .
O2 C1 O1 Dy1 125.5(16) . 6_565
C2 C1 O1 Dy1 -57(2) . 6_565
O1 C1 O2 Dy1 -153.0(5) . 6
C2 C1 O2 Dy1 29.5(10) . 6
